data_7026080
loop_
_publ_author_name
'Marks, Sebastian'
'Panda, Tarun K.'
'Roesky, Peter W.'

_publ_section_title
;
 Bis(phosphinimino)methanides as non-innocent ligand in zinc chemistry:
 synthesis and structures.
;
_journal_issue 31
_journal_name_full 'Dalton transactions (Cambridge, England : 2003)'
_journal_page_first 7230
_journal_page_last 7235
_journal_paper_doi 10.1039/c0dt00186d
_journal_volume 39
_journal_year 2010
_chemical_formula_moiety '2(C31 H40 Cl2 N2 P2 Si2 Zn), 3(C7 H8)'
_chemical_formula_sum 'C83 H104 Cl4 N4 P4 Si4 Zn2'
_chemical_formula_weight 1666.48
_chemical_name_systematic
;
?
;
_space_group_IT_number 2
_symmetry_cell_setting triclinic
_symmetry_Int_Tables_number 2
_symmetry_space_group_name_Hall '-P 1'
_symmetry_space_group_name_H-M 'P -1'
_atom_sites_solution_hydrogens geom
_atom_sites_solution_primary direct
_atom_sites_solution_secondary difmap
_audit_creation_date 05-01-06
_audit_creation_method 'STOE X-RED'
_cell_angle_alpha 84.54(3)
_cell_angle_beta 82.55(3)
_cell_angle_gamma 76.71(3)
_cell_formula_units_Z 2
_cell_length_a 12.585(3)
_cell_length_b 16.613(3)
_cell_length_c 21.407(4)
_cell_measurement_reflns_used 24279
_cell_measurement_temperature 200(2)
_cell_measurement_theta_max 29.50
_cell_measurement_theta_min 3.31
_cell_volume 4309.1(16)
_computing_cell_refinement 'STOE X-AREA'
_computing_data_collection 'STOE X-AREA'
_computing_data_reduction 'STOE X-RED'
_computing_molecular_graphics 'Diamond 2.1e'
_computing_publication_material 'X-STEP32, Microsoft Word'
_computing_structure_refinement 'SHELXL-97 (Sheldrick, 1997)'
_computing_structure_solution 'SHELXS-97 (Sheldrick, 1997)'
_diffrn_ambient_temperature 200(2)
_diffrn_measured_fraction_theta_full 0.971
_diffrn_measured_fraction_theta_max 0.971
_diffrn_measurement_device_type 'STOE IPDS 2T'
_diffrn_measurement_method 'area detector'
_diffrn_radiation_monochromator graphite
_diffrn_radiation_source 'fine-focus sealed tube'
_diffrn_radiation_type MoK\a
_diffrn_radiation_wavelength 0.71073
_diffrn_reflns_av_R_equivalents 0.0636
_diffrn_reflns_av_sigmaI/netI 0.0917
_diffrn_reflns_limit_h_max 17
_diffrn_reflns_limit_h_min -17
_diffrn_reflns_limit_k_max 22
_diffrn_reflns_limit_k_min -20
_diffrn_reflns_limit_l_max 29
_diffrn_reflns_limit_l_min -29
_diffrn_reflns_number 42069
_diffrn_reflns_theta_full 29.25
_diffrn_reflns_theta_max 29.25
_diffrn_reflns_theta_min 3.31
_exptl_absorpt_coefficient_mu 0.854
_exptl_absorpt_correction_T_max 0.9256
_exptl_absorpt_correction_T_min 0.8173
_exptl_absorpt_correction_type integration
_exptl_absorpt_process_details 'STOE X-RED & X-SHAPE'
_exptl_crystal_colour colorless
_exptl_crystal_density_diffrn 1.284
_exptl_crystal_density_method 'not measured'
_exptl_crystal_description plate
_exptl_crystal_F_000 1748
_exptl_crystal_size_max 0.195
_exptl_crystal_size_mid 0.146
_exptl_crystal_size_min 0.070
_refine_diff_density_max 0.453
_refine_diff_density_min -0.409
_refine_diff_density_rms 0.076
_refine_ls_extinction_method none
_refine_ls_goodness_of_fit_ref 1.013
_refine_ls_hydrogen_treatment constr
_refine_ls_matrix_type full
_refine_ls_number_parameters 919
_refine_ls_number_reflns 22790
_refine_ls_number_restraints 0
_refine_ls_restrained_S_all 1.013
_refine_ls_R_factor_all 0.1084
_refine_ls_R_factor_gt 0.0589
_refine_ls_shift/su_max 0.001
_refine_ls_shift/su_mean 0.000
_refine_ls_structure_factor_coef Fsqd
_refine_ls_weighting_details 'calc w=1/[\s^2^(Fo^2^)+(0.0343P)^2^+1.9477P] where P=(Fo^2^+2Fc^2^)/3'
_refine_ls_weighting_scheme calc
_refine_ls_wR_factor_gt 0.0946
_refine_ls_wR_factor_ref 0.1075
_reflns_number_gt 14703
_reflns_number_total 22790
_reflns_threshold_expression >2sigma(I)
_cod_data_source_file c0dt00186d.txt
_cod_data_source_block 1
_cod_original_cell_volume 4309.3(15)
_cod_database_code 7026080

loop_
_symmetry_equiv_pos_as_xyz
'x, y, z'
'-x, -y, -z'

loop_
_atom_site_label
_atom_site_type_symbol
_atom_site_fract_x
_atom_site_fract_y
_atom_site_fract_z
_atom_site_U_iso_or_equiv
_atom_site_adp_type
_atom_site_occupancy
_atom_site_symmetry_multiplicity
_atom_site_calc_flag
_atom_site_refinement_flags
_atom_site_disorder_assembly
_atom_site_disorder_group
Zn1 Zn 0.77875(3) 0.21860(2) 0.556654(16) 0.02165(8) Uani 1 1 d . . .
Zn2 Zn 0.71862(3) 0.26515(2) 0.052512(15) 0.02040(8) Uani 1 1 d . . .
Cl1 Cl 0.82301(8) 0.13834(6) 0.64355(4) 0.0387(2) Uani 1 1 d . . .
Cl2 Cl 0.71396(7) 0.35362(5) 0.58315(4) 0.03173(18) Uani 1 1 d . . .
Cl3 Cl 0.61975(8) 0.31613(6) 0.14026(4) 0.03501(19) Uani 1 1 d . . .
Cl4 Cl 0.86581(7) 0.16529(5) 0.08116(4) 0.03082(17) Uani 1 1 d . . .
P1 P 0.64007(6) 0.23346(5) 0.44544(3) 0.01794(15) Uani 1 1 d . . .
P2 P 0.87817(6) 0.26750(5) 0.42203(3) 0.01738(14) Uani 1 1 d . . .
P3 P 0.84193(6) 0.32159(5) -0.07343(3) 0.01864(15) Uani 1 1 d . . .
P4 P 0.70143(6) 0.18730(5) -0.06976(3) 0.01745(14) Uani 1 1 d . . .
Si1 Si 0.56731(8) 0.13501(6) 0.55915(4) 0.02820(19) Uani 1 1 d . . .
Si2 Si 1.04005(7) 0.18808(6) 0.51105(4) 0.02517(18) Uani 1 1 d . . .
Si3 Si 0.78399(8) 0.44422(6) 0.02385(4) 0.02684(19) Uani 1 1 d . . .
Si4 Si 0.52222(7) 0.17496(6) 0.03322(4) 0.02347(18) Uani 1 1 d . . .
N1 N 0.6579(2) 0.18853(16) 0.51347(11) 0.0212(5) Uani 1 1 d . . .
N2 N 0.9080(2) 0.21735(15) 0.48670(11) 0.0199(5) Uani 1 1 d . . .
N3 N 0.7765(2) 0.35317(15) -0.00866(11) 0.0206(5) Uani 1 1 d . . .
N4 N 0.6387(2) 0.20968(15) -0.00249(11) 0.0186(5) Uani 1 1 d . . .
C1 C 0.7305(2) 0.30552(18) 0.42461(13) 0.0188(5) Uani 1 1 d . . .
H1A H 0.7151 0.3326 0.3825 0.023 Uiso 1 1 calc R . .
H1B H 0.7087 0.3493 0.4550 0.023 Uiso 1 1 calc R . .
C2 C 0.5066(2) 0.30229(19) 0.44038(13) 0.0215(6) Uani 1 1 d . . .
C3 C 0.4760(3) 0.3669(2) 0.48084(15) 0.0282(7) Uani 1 1 d . . .
H3 H 0.5231 0.3721 0.5108 0.034 Uiso 1 1 calc R . .
C4 C 0.3767(3) 0.4233(2) 0.47714(17) 0.0374(8) Uani 1 1 d . . .
H4 H 0.3560 0.4672 0.5047 0.045 Uiso 1 1 calc R . .
C5 C 0.3073(3) 0.4162(2) 0.43351(17) 0.0382(8) Uani 1 1 d . . .
H5 H 0.2402 0.4560 0.4305 0.046 Uiso 1 1 calc R . .
C6 C 0.3361(3) 0.3512(2) 0.39457(16) 0.0330(8) Uani 1 1 d . . .
H6 H 0.2875 0.3452 0.3657 0.040 Uiso 1 1 calc R . .
C7 C 0.4359(3) 0.2944(2) 0.39742(15) 0.0272(7) Uani 1 1 d . . .
H7 H 0.4559 0.2502 0.3701 0.033 Uiso 1 1 calc R . .
C8 C 0.6625(2) 0.16378(19) 0.38280(13) 0.0208(6) Uani 1 1 d . . .
C9 C 0.6842(3) 0.0786(2) 0.39713(15) 0.0278(7) Uani 1 1 d . . .
H9 H 0.6876 0.0572 0.4397 0.033 Uiso 1 1 calc R . .
C10 C 0.7008(3) 0.0249(2) 0.34912(17) 0.0366(8) Uani 1 1 d . . .
H10 H 0.7144 -0.0332 0.3591 0.044 Uiso 1 1 calc R . .
C11 C 0.6977(3) 0.0554(2) 0.28703(17) 0.0380(9) Uani 1 1 d . . .
H11 H 0.7092 0.0181 0.2545 0.046 Uiso 1 1 calc R . .
C12 C 0.6782(3) 0.1395(2) 0.27190(15) 0.0345(8) Uani 1 1 d . . .
H12 H 0.6773 0.1602 0.2290 0.041 Uiso 1 1 calc R . .
C13 C 0.6597(3) 0.1943(2) 0.31937(14) 0.0259(6) Uani 1 1 d . . .
H13 H 0.6451 0.2524 0.3089 0.031 Uiso 1 1 calc R . .
C14 C 0.9173(2) 0.20993(19) 0.35214(13) 0.0205(6) Uani 1 1 d . . .
C15 C 0.8929(3) 0.2492(2) 0.29324(14) 0.0252(6) Uani 1 1 d . . .
H15 H 0.8624 0.3071 0.2896 0.030 Uiso 1 1 calc R . .
C16 C 0.9130(3) 0.2038(2) 0.24028(15) 0.0312(7) Uani 1 1 d . . .
H16 H 0.8964 0.2305 0.2004 0.037 Uiso 1 1 calc R . .
C17 C 0.9572(3) 0.1199(2) 0.24554(16) 0.0351(8) Uani 1 1 d . . .
H17 H 0.9711 0.0889 0.2091 0.042 Uiso 1 1 calc R . .
C18 C 0.9814(3) 0.0803(2) 0.30368(16) 0.0336(8) Uani 1 1 d . . .
H18 H 1.0121 0.0224 0.3070 0.040 Uiso 1 1 calc R . .
C19 C 0.9607(3) 0.1253(2) 0.35698(14) 0.0254(6) Uani 1 1 d . . .
H19 H 0.9763 0.0980 0.3969 0.031 Uiso 1 1 calc R . .
C20 C 0.9307(2) 0.36112(19) 0.40576(14) 0.0219(6) Uani 1 1 d . . .
C21 C 1.0116(3) 0.3699(2) 0.35588(15) 0.0279(7) Uani 1 1 d . . .
H21 H 1.0381 0.3271 0.3277 0.033 Uiso 1 1 calc R . .
C22 C 1.0535(3) 0.4411(2) 0.34727(17) 0.0347(8) Uani 1 1 d . . .
H22 H 1.1088 0.4466 0.3135 0.042 Uiso 1 1 calc R . .
C23 C 1.0145(3) 0.5039(2) 0.38786(18) 0.0379(8) Uani 1 1 d . . .
H23 H 1.0427 0.5528 0.3817 0.046 Uiso 1 1 calc R . .
C24 C 0.9349(3) 0.4959(2) 0.43734(17) 0.0338(8) Uani 1 1 d . . .
H24 H 0.9086 0.5393 0.4651 0.041 Uiso 1 1 calc R . .
C25 C 0.8928(3) 0.4247(2) 0.44685(15) 0.0279(7) Uani 1 1 d . . .
H25 H 0.8384 0.4193 0.4812 0.033 Uiso 1 1 calc R . .
C26 C 0.4507(3) 0.1260(3) 0.51635(18) 0.0425(9) Uani 1 1 d . . .
H26A H 0.4011 0.1806 0.5115 0.064 Uiso 1 1 calc R . .
H26B H 0.4105 0.0871 0.5405 0.064 Uiso 1 1 calc R . .
H26C H 0.4794 0.1057 0.4746 0.064 Uiso 1 1 calc R . .
C27 C 0.6429(4) 0.0282(3) 0.5818(2) 0.0491(10) Uani 1 1 d . . .
H27A H 0.6710 -0.0018 0.5437 0.074 Uiso 1 1 calc R . .
H27B H 0.5930 -0.0010 0.6090 0.074 Uiso 1 1 calc R . .
H27C H 0.7044 0.0312 0.6046 0.074 Uiso 1 1 calc R . .
C28 C 0.5080(4) 0.1904(3) 0.63117(19) 0.0572(13) Uani 1 1 d . . .
H28A H 0.5658 0.1875 0.6584 0.086 Uiso 1 1 calc R . .
H28B H 0.4505 0.1644 0.6540 0.086 Uiso 1 1 calc R . .
H28C H 0.4762 0.2485 0.6192 0.086 Uiso 1 1 calc R . .
C29 C 1.0465(4) 0.2536(3) 0.5758(2) 0.0490(10) Uani 1 1 d . . .
H29A H 1.0348 0.3119 0.5597 0.073 Uiso 1 1 calc R . .
H29B H 1.1187 0.2364 0.5913 0.073 Uiso 1 1 calc R . .
H29C H 0.9892 0.2471 0.6104 0.073 Uiso 1 1 calc R . .
C30 C 1.0692(3) 0.0765(2) 0.53805(19) 0.0420(9) Uani 1 1 d . . .
H30A H 1.0060 0.0642 0.5659 0.063 Uiso 1 1 calc R . .
H30B H 1.1341 0.0635 0.5611 0.063 Uiso 1 1 calc R . .
H30C H 1.0830 0.0430 0.5014 0.063 Uiso 1 1 calc R . .
C31 C 1.1492(3) 0.2034(3) 0.44648(19) 0.0456(10) Uani 1 1 d . . .
H31A H 1.1399 0.1771 0.4091 0.068 Uiso 1 1 calc R . .
H31B H 1.2215 0.1782 0.4603 0.068 Uiso 1 1 calc R . .
H31C H 1.1437 0.2628 0.4361 0.068 Uiso 1 1 calc R . .
C32 C 0.8352(2) 0.21514(18) -0.07997(13) 0.0194(6) Uani 1 1 d . . .
H32A H 0.8799 0.1804 -0.0485 0.023 Uiso 1 1 calc R . .
H32B H 0.8714 0.1990 -0.1222 0.023 Uiso 1 1 calc R . .
C33 C 0.9883(3) 0.31652(19) -0.07900(14) 0.0231(6) Uani 1 1 d . . .
C34 C 1.0450(3) 0.2700(2) -0.03107(15) 0.0278(7) Uani 1 1 d . . .
H34 H 1.0064 0.2429 0.0025 0.033 Uiso 1 1 calc R . .
C35 C 1.1566(3) 0.2630(2) -0.03192(17) 0.0337(8) Uani 1 1 d . . .
H35 H 1.1946 0.2308 0.0008 0.040 Uiso 1 1 calc R . .
C36 C 1.2129(3) 0.3027(2) -0.08030(18) 0.0352(8) Uani 1 1 d . . .
H36 H 1.2898 0.2974 -0.0810 0.042 Uiso 1 1 calc R . .
C37 C 1.1585(3) 0.3498(2) -0.12710(18) 0.0382(8) Uani 1 1 d . . .
H37 H 1.1978 0.3775 -0.1599 0.046 Uiso 1 1 calc R . .
C38 C 1.0462(3) 0.3575(2) -0.12726(16) 0.0311(7) Uani 1 1 d . . .
H38 H 1.0089 0.3904 -0.1599 0.037 Uiso 1 1 calc R . .
C39 C 0.7924(3) 0.3785(2) -0.14388(14) 0.0275(7) Uani 1 1 d . . .
C40 C 0.6982(3) 0.4409(2) -0.13921(18) 0.0369(8) Uani 1 1 d . . .
H40 H 0.6620 0.4558 -0.0988 0.044 Uiso 1 1 calc R . .
C41 C 0.6562(4) 0.4819(3) -0.1936(2) 0.0572(13) Uani 1 1 d . . .
H41 H 0.5913 0.5246 -0.1904 0.069 Uiso 1 1 calc R . .
C42 C 0.7089(5) 0.4605(4) -0.2518(2) 0.0702(17) Uani 1 1 d . . .
H42 H 0.6813 0.4896 -0.2888 0.084 Uiso 1 1 calc R . .
C43 C 0.8014(5) 0.3973(3) -0.25749(18) 0.0577(14) Uani 1 1 d . . .
H43 H 0.8358 0.3821 -0.2982 0.069 Uiso 1 1 calc R . .
C44 C 0.8445(3) 0.3558(3) -0.20378(16) 0.0398(9) Uani 1 1 d . . .
H44 H 0.9087 0.3125 -0.2075 0.048 Uiso 1 1 calc R . .
C45 C 0.6308(2) 0.23827(19) -0.13488(13) 0.0204(6) Uani 1 1 d . . .
C46 C 0.5303(3) 0.2947(2) -0.12302(14) 0.0241(6) Uani 1 1 d . . .
H46 H 0.4993 0.3042 -0.0808 0.029 Uiso 1 1 calc R . .
C47 C 0.4759(3) 0.3366(2) -0.17293(17) 0.0344(8) Uani 1 1 d . . .
H47 H 0.4074 0.3746 -0.1648 0.041 Uiso 1 1 calc R . .
C48 C 0.5212(3) 0.3232(3) -0.23450(17) 0.0396(9) Uani 1 1 d . . .
H48 H 0.4829 0.3511 -0.2686 0.047 Uiso 1 1 calc R . .
C49 C 0.6214(3) 0.2696(3) -0.24664(15) 0.0371(8) Uani 1 1 d . . .
H49 H 0.6532 0.2621 -0.2890 0.044 Uiso 1 1 calc R . .
C50 C 0.6763(3) 0.2264(2) -0.19734(15) 0.0299(7) Uani 1 1 d . . .
H50 H 0.7449 0.1888 -0.2060 0.036 Uiso 1 1 calc R . .
C51 C 0.7412(3) 0.07767(19) -0.08178(14) 0.0240(6) Uani 1 1 d . . .
C52 C 0.7084(3) 0.0414(2) -0.13022(17) 0.0367(8) Uani 1 1 d . . .
H52 H 0.6591 0.0738 -0.1577 0.044 Uiso 1 1 calc R . .
C53 C 0.7492(4) -0.0434(3) -0.1377(2) 0.0476(11) Uani 1 1 d . . .
H53 H 0.7271 -0.0686 -0.1704 0.057 Uiso 1 1 calc R . .
C54 C 0.8202(4) -0.0899(2) -0.0986(2) 0.0495(11) Uani 1 1 d . . .
H54 H 0.8500 -0.1467 -0.1055 0.059 Uiso 1 1 calc R . .
C55 C 0.8495(3) -0.0554(2) -0.0487(2) 0.0440(9) Uani 1 1 d . . .
H55 H 0.8963 -0.0889 -0.0204 0.053 Uiso 1 1 calc R . .
C56 C 0.8100(3) 0.0284(2) -0.04036(17) 0.0332(7) Uani 1 1 d . . .
H56 H 0.8300 0.0522 -0.0062 0.040 Uiso 1 1 calc R . .
C57 C 0.6427(4) 0.5046(3) 0.0470(2) 0.0477(10) Uani 1 1 d . . .
H57A H 0.6044 0.5218 0.0093 0.072 Uiso 1 1 calc R . .
H57B H 0.6468 0.5537 0.0677 0.072 Uiso 1 1 calc R . .
H57C H 0.6025 0.4700 0.0763 0.072 Uiso 1 1 calc R . .
C58 C 0.8632(3) 0.4149(3) 0.09298(17) 0.0406(9) Uani 1 1 d . . .
H58A H 0.8289 0.3773 0.1228 0.061 Uiso 1 1 calc R . .
H58B H 0.8637 0.4649 0.1138 0.061 Uiso 1 1 calc R . .
H58C H 0.9388 0.3871 0.0789 0.061 Uiso 1 1 calc R . .
C59 C 0.8545(4) 0.5128(2) -0.03351(18) 0.0419(9) Uani 1 1 d . . .
H59A H 0.9298 0.4831 -0.0464 0.063 Uiso 1 1 calc R . .
H59B H 0.8562 0.5630 -0.0134 0.063 Uiso 1 1 calc R . .
H59C H 0.8144 0.5280 -0.0707 0.063 Uiso 1 1 calc R . .
C60 C 0.4671(3) 0.1171(2) -0.02180(16) 0.0322(7) Uani 1 1 d . . .
H60A H 0.4506 0.1525 -0.0602 0.048 Uiso 1 1 calc R . .
H60B H 0.3999 0.1017 -0.0010 0.048 Uiso 1 1 calc R . .
H60C H 0.5221 0.0669 -0.0329 0.048 Uiso 1 1 calc R . .
C61 C 0.4113(3) 0.2661(2) 0.05589(16) 0.0352(8) Uani 1 1 d . . .
H61A H 0.4405 0.3021 0.0798 0.053 Uiso 1 1 calc R . .
H61B H 0.3508 0.2470 0.0821 0.053 Uiso 1 1 calc R . .
H61C H 0.3843 0.2972 0.0177 0.053 Uiso 1 1 calc R . .
C62 C 0.5602(3) 0.1049(3) 0.10367(17) 0.0417(9) Uani 1 1 d . . .
H62A H 0.6117 0.0542 0.0901 0.063 Uiso 1 1 calc R . .
H62B H 0.4940 0.0907 0.1270 0.063 Uiso 1 1 calc R . .
H62C H 0.5949 0.1329 0.1310 0.063 Uiso 1 1 calc R . .
C63 C 1.1291(5) 0.3367(4) 0.1867(2) 0.0748(16) Uani 1 1 d . . .
H63A H 1.1386 0.3249 0.1420 0.112 Uiso 1 1 calc R . .
H63B H 1.1351 0.3938 0.1902 0.112 Uiso 1 1 calc R . .
H63C H 1.0565 0.3296 0.2059 0.112 Uiso 1 1 calc R . .
C64 C 1.2150(4) 0.2788(3) 0.21973(17) 0.0437(10) Uani 1 1 d . . .
C65 C 1.3211(4) 0.2942(3) 0.21670(18) 0.0518(11) Uani 1 1 d . . .
H65 H 1.3369 0.3436 0.1954 0.062 Uiso 1 1 calc R . .
C66 C 1.4010(4) 0.2379(3) 0.24436(19) 0.0537(12) Uani 1 1 d . . .
H66 H 1.4728 0.2483 0.2409 0.064 Uiso 1 1 calc R . .
C67 C 1.3814(4) 0.1659(3) 0.27741(19) 0.0495(11) Uani 1 1 d . . .
H67 H 1.4384 0.1277 0.2965 0.059 Uiso 1 1 calc R . .
C68 C 1.2782(3) 0.1513(3) 0.28180(18) 0.0427(9) Uani 1 1 d . . .
H68 H 1.2623 0.1028 0.3046 0.051 Uiso 1 1 calc R . .
C69 C 1.1964(3) 0.2078(3) 0.25268(19) 0.0413(9) Uani 1 1 d . . .
H69 H 1.1252 0.1965 0.2558 0.050 Uiso 1 1 calc R . .
C70 C 1.3253(5) 0.1540(4) -0.1989(3) 0.0818(19) Uani 1 1 d . . .
H70A H 1.3467 0.1472 -0.1559 0.123 Uiso 1 1 calc R . .
H70B H 1.3223 0.2114 -0.2157 0.123 Uiso 1 1 calc R . .
H70C H 1.3795 0.1163 -0.2258 0.123 Uiso 1 1 calc R . .
C71 C 1.2137(4) 0.1343(3) -0.19757(19) 0.0460(10) Uani 1 1 d . . .
C72 C 1.1751(4) 0.0858(3) -0.1489(2) 0.0565(12) Uani 1 1 d . . .
H72 H 1.2168 0.0675 -0.1143 0.068 Uiso 1 1 calc R . .
C73 C 1.0768(5) 0.0631(3) -0.1490(2) 0.0623(14) Uani 1 1 d . . .
H73 H 1.0518 0.0289 -0.1148 0.075 Uiso 1 1 calc R . .
C74 C 1.0152(4) 0.0894(3) -0.1978(3) 0.0644(14) Uani 1 1 d . . .
H74 H 0.9478 0.0729 -0.1980 0.077 Uiso 1 1 calc R . .
C75 C 1.0506(5) 0.1398(3) -0.2469(2) 0.0642(14) Uani 1 1 d . . .
H75 H 1.0076 0.1591 -0.2809 0.077 Uiso 1 1 calc R . .
C76 C 1.1495(5) 0.1618(3) -0.2463(2) 0.0582(12) Uani 1 1 d . . .
H76 H 1.1741 0.1968 -0.2801 0.070 Uiso 1 1 calc R . .
C77 C 0.7598(10) 0.6174(7) 0.3313(5) 0.088(3) Uiso 0.60 1 d P A 1
H77A H 0.8390 0.6015 0.3183 0.132 Uiso 0.60 1 calc PR A 1
H77B H 0.7472 0.6258 0.3766 0.132 Uiso 0.60 1 calc PR A 1
H77C H 0.7285 0.6690 0.3076 0.132 Uiso 0.60 1 calc PR A 1
C78 C 0.7076(7) 0.5520(5) 0.3184(4) 0.0407(17) Uiso 0.60 1 d P A 1
C79 C 0.7535(7) 0.5017(5) 0.2689(4) 0.038(2) Uiso 0.60 1 d P A 1
H79 H 0.8221 0.5051 0.2456 0.046 Uiso 0.60 1 calc PR A 1
C80 C 0.6927(7) 0.4455(4) 0.2554(3) 0.0329(16) Uiso 0.60 1 d P A 1
H80 H 0.7213 0.4105 0.2217 0.039 Uiso 0.60 1 calc PR A 1
C81 C 0.5902(6) 0.4385(5) 0.2899(4) 0.0407(15) Uiso 0.60 1 d P A 1
H81 H 0.5498 0.4011 0.2790 0.049 Uiso 0.60 1 calc PR A 1
C82 C 0.5521(6) 0.4879(5) 0.3393(3) 0.0362(14) Uiso 0.60 1 d P A 1
H82 H 0.4850 0.4836 0.3641 0.043 Uiso 0.60 1 calc PR A 1
C83 C 0.6099(7) 0.5442(5) 0.3539(3) 0.0348(14) Uiso 0.60 1 d P A 1
H83 H 0.5822 0.5776 0.3886 0.042 Uiso 0.60 1 calc PR A 1
C77B C 0.8184(10) 0.6108(8) 0.3005(6) 0.053(3) Uiso 0.40 1 d P B 2
H77D H 0.7889 0.6611 0.2748 0.079 Uiso 0.40 1 calc PR B 2
H77E H 0.8927 0.5857 0.2820 0.079 Uiso 0.40 1 calc PR B 2
H77F H 0.8210 0.6250 0.3436 0.079 Uiso 0.40 1 calc PR B 2
C78B C 0.7455(10) 0.5501(7) 0.3020(5) 0.038(2) Uiso 0.40 1 d P B 2
C79B C 0.7382(10) 0.4872(7) 0.2621(5) 0.032(3) Uiso 0.40 1 d P B 2
H79B H 0.7957 0.4744 0.2288 0.038 Uiso 0.40 1 calc PR B 2
C80B C 0.6579(12) 0.4445(8) 0.2670(6) 0.045(3) Uiso 0.40 1 d P B 2
H80B H 0.6575 0.4048 0.2380 0.054 Uiso 0.40 1 calc PR B 2
C81B C 0.5799(10) 0.4610(8) 0.3145(6) 0.047(3) Uiso 0.40 1 d P B 2
H81B H 0.5220 0.4322 0.3190 0.057 Uiso 0.40 1 calc PR B 2
C82B C 0.5780(10) 0.5162(8) 0.3565(5) 0.038(2) Uiso 0.40 1 d P B 2
H82B H 0.5213 0.5239 0.3907 0.046 Uiso 0.40 1 calc PR B 2
C83B C 0.6579(11) 0.5618(7) 0.3505(5) 0.042(2) Uiso 0.40 1 d P B 2
H83B H 0.6536 0.6022 0.3799 0.051 Uiso 0.40 1 calc PR B 2

loop_
_atom_site_aniso_label
_atom_site_aniso_U_11
_atom_site_aniso_U_22
_atom_site_aniso_U_33
_atom_site_aniso_U_23
_atom_site_aniso_U_13
_atom_site_aniso_U_12
Zn1 0.02294(19) 0.02435(19) 0.01755(16) -0.00024(13) -0.00493(13) -0.00397(15)
Zn2 0.02387(19) 0.02293(18) 0.01597(15) -0.00086(13) -0.00235(13) -0.00847(15)
Cl1 0.0398(5) 0.0472(5) 0.0257(4) 0.0113(4) -0.0099(3) -0.0046(4)
Cl2 0.0399(5) 0.0284(4) 0.0258(4) -0.0078(3) -0.0027(3) -0.0033(4)
Cl3 0.0422(5) 0.0431(5) 0.0231(4) -0.0104(3) 0.0076(3) -0.0192(4)
Cl4 0.0324(4) 0.0323(4) 0.0279(4) 0.0056(3) -0.0124(3) -0.0054(3)
P1 0.0181(4) 0.0180(4) 0.0176(3) -0.0008(3) -0.0037(3) -0.0027(3)
P2 0.0169(4) 0.0167(4) 0.0184(3) -0.0007(3) -0.0034(3) -0.0030(3)
P3 0.0190(4) 0.0190(4) 0.0178(3) 0.0005(3) -0.0016(3) -0.0049(3)
P4 0.0177(4) 0.0177(4) 0.0167(3) -0.0024(3) -0.0032(3) -0.0022(3)
Si1 0.0320(5) 0.0316(5) 0.0235(4) 0.0027(4) -0.0031(3) -0.0140(4)
Si2 0.0219(4) 0.0260(5) 0.0286(4) 0.0022(3) -0.0107(3) -0.0045(4)
Si3 0.0337(5) 0.0197(4) 0.0283(4) -0.0057(3) 0.0021(4) -0.0098(4)
Si4 0.0231(4) 0.0279(5) 0.0208(4) 0.0001(3) -0.0024(3) -0.0093(4)
N1 0.0224(13) 0.0215(13) 0.0205(11) 0.0014(10) -0.0061(10) -0.0051(10)
N2 0.0196(12) 0.0204(12) 0.0189(11) 0.0002(9) -0.0054(9) -0.0016(10)
N3 0.0209(13) 0.0185(12) 0.0222(12) -0.0017(9) 0.0005(9) -0.0054(10)
N4 0.0212(13) 0.0178(12) 0.0173(11) -0.0029(9) -0.0013(9) -0.0050(10)
C1 0.0190(14) 0.0161(13) 0.0206(13) -0.0015(10) -0.0047(11) -0.0011(11)
C2 0.0185(14) 0.0228(15) 0.0213(13) 0.0030(11) -0.0022(11) -0.0027(12)
C3 0.0242(16) 0.0323(18) 0.0253(15) -0.0042(13) -0.0023(12) 0.0004(14)
C4 0.0290(19) 0.038(2) 0.0372(18) -0.0080(16) -0.0020(15) 0.0090(16)
C5 0.0205(17) 0.043(2) 0.042(2) 0.0055(16) -0.0041(14) 0.0076(15)
C6 0.0209(16) 0.042(2) 0.0348(17) 0.0029(15) -0.0074(13) -0.0043(15)
C7 0.0204(15) 0.0296(17) 0.0317(16) -0.0018(13) -0.0039(12) -0.0053(13)
C8 0.0208(15) 0.0205(15) 0.0225(14) -0.0032(11) -0.0044(11) -0.0053(12)
C9 0.0308(18) 0.0228(16) 0.0306(16) -0.0047(13) -0.0057(13) -0.0048(14)
C10 0.045(2) 0.0255(18) 0.0406(19) -0.0111(15) -0.0030(16) -0.0069(16)
C11 0.036(2) 0.043(2) 0.0385(19) -0.0190(16) -0.0026(15) -0.0103(17)
C12 0.038(2) 0.047(2) 0.0221(15) -0.0076(14) -0.0026(13) -0.0150(17)
C13 0.0243(16) 0.0289(17) 0.0254(15) -0.0033(12) -0.0052(12) -0.0059(13)
C14 0.0202(14) 0.0224(15) 0.0196(13) -0.0027(11) 0.0000(11) -0.0071(12)
C15 0.0227(16) 0.0280(17) 0.0236(14) 0.0004(12) -0.0023(12) -0.0041(13)
C16 0.0292(18) 0.045(2) 0.0198(14) -0.0049(14) -0.0021(12) -0.0095(16)
C17 0.0355(19) 0.043(2) 0.0289(16) -0.0167(15) 0.0055(14) -0.0116(17)
C18 0.039(2) 0.0262(18) 0.0350(18) -0.0109(14) 0.0044(15) -0.0071(15)
C19 0.0266(16) 0.0248(16) 0.0246(14) -0.0029(12) -0.0003(12) -0.0059(13)
C20 0.0210(15) 0.0190(15) 0.0256(14) -0.0003(11) -0.0051(11) -0.0035(12)
C21 0.0245(16) 0.0254(17) 0.0335(16) -0.0018(13) -0.0001(13) -0.0067(13)
C22 0.0311(19) 0.0348(19) 0.0401(19) 0.0033(15) 0.0002(15) -0.0157(16)
C23 0.040(2) 0.0233(17) 0.054(2) 0.0023(16) -0.0093(17) -0.0142(16)
C24 0.040(2) 0.0216(17) 0.0423(19) -0.0057(14) -0.0059(15) -0.0104(15)
C25 0.0299(17) 0.0223(16) 0.0319(16) -0.0043(13) -0.0038(13) -0.0052(14)
C26 0.039(2) 0.054(3) 0.043(2) 0.0066(18) -0.0080(16) -0.030(2)
C27 0.064(3) 0.037(2) 0.050(2) 0.0169(18) -0.017(2) -0.019(2)
C28 0.062(3) 0.078(3) 0.038(2) -0.015(2) 0.016(2) -0.035(3)
C29 0.057(3) 0.050(3) 0.049(2) -0.0097(19) -0.024(2) -0.016(2)
C30 0.038(2) 0.0298(19) 0.053(2) 0.0104(17) -0.0109(17) 0.0013(16)
C31 0.0213(18) 0.062(3) 0.051(2) 0.008(2) -0.0062(16) -0.0075(18)
C32 0.0180(14) 0.0186(14) 0.0198(13) -0.0007(11) 0.0000(11) -0.0014(11)
C33 0.0214(15) 0.0196(15) 0.0283(15) -0.0028(12) 0.0001(12) -0.0055(12)
C34 0.0259(17) 0.0279(17) 0.0309(16) 0.0040(13) -0.0033(13) -0.0107(14)
C35 0.0265(17) 0.0348(19) 0.0411(19) 0.0030(15) -0.0099(14) -0.0080(15)
C36 0.0227(17) 0.035(2) 0.050(2) -0.0029(16) -0.0033(15) -0.0106(15)
C37 0.0299(19) 0.042(2) 0.044(2) 0.0035(17) 0.0048(15) -0.0166(17)
C38 0.0262(17) 0.0354(19) 0.0316(16) 0.0062(14) -0.0021(13) -0.0103(15)
C39 0.0325(18) 0.0287(17) 0.0244(15) 0.0075(12) -0.0087(13) -0.0135(14)
C40 0.037(2) 0.0312(19) 0.046(2) 0.0135(15) -0.0168(16) -0.0135(16)
C41 0.051(3) 0.047(3) 0.080(3) 0.034(2) -0.041(2) -0.022(2)
C42 0.080(4) 0.093(4) 0.058(3) 0.051(3) -0.046(3) -0.060(3)
C43 0.082(4) 0.083(4) 0.0271(19) 0.018(2) -0.020(2) -0.058(3)
C44 0.046(2) 0.052(2) 0.0285(17) 0.0035(16) -0.0064(15) -0.0267(19)
C45 0.0244(15) 0.0210(15) 0.0180(13) -0.0026(11) -0.0047(11) -0.0078(12)
C46 0.0212(15) 0.0262(16) 0.0232(14) 0.0029(12) -0.0038(11) -0.0030(13)
C47 0.0265(18) 0.0347(19) 0.0407(19) 0.0099(15) -0.0112(14) -0.0052(15)
C48 0.042(2) 0.048(2) 0.0325(18) 0.0150(16) -0.0177(15) -0.0176(18)
C49 0.043(2) 0.053(2) 0.0181(15) -0.0020(15) -0.0031(14) -0.0177(19)
C50 0.0275(17) 0.040(2) 0.0230(15) -0.0079(13) -0.0017(12) -0.0069(15)
C51 0.0238(16) 0.0173(14) 0.0297(15) -0.0059(12) 0.0040(12) -0.0043(12)
C52 0.040(2) 0.0308(19) 0.042(2) -0.0125(15) -0.0026(16) -0.0096(16)
C53 0.066(3) 0.031(2) 0.048(2) -0.0169(18) 0.009(2) -0.018(2)
C54 0.063(3) 0.0157(17) 0.062(3) -0.0085(17) 0.022(2) -0.0078(18)
C55 0.040(2) 0.0220(18) 0.064(3) 0.0038(17) 0.0015(19) -0.0010(16)
C56 0.0355(19) 0.0214(16) 0.0422(19) 0.0013(14) -0.0055(15) -0.0060(14)
C57 0.048(2) 0.032(2) 0.057(2) -0.0128(18) 0.0098(19) -0.0019(18)
C58 0.053(2) 0.045(2) 0.0332(18) -0.0082(16) -0.0053(16) -0.027(2)
C59 0.062(3) 0.0270(19) 0.043(2) -0.0020(15) 0.0009(18) -0.0249(19)
C60 0.0303(18) 0.0342(19) 0.0367(18) -0.0025(14) -0.0030(14) -0.0169(15)
C61 0.0263(18) 0.050(2) 0.0292(17) -0.0127(15) 0.0011(13) -0.0056(16)
C62 0.046(2) 0.048(2) 0.0326(18) 0.0140(16) -0.0051(16) -0.0189(19)
C63 0.068(4) 0.079(4) 0.062(3) 0.015(3) 0.005(3) 0.001(3)
C64 0.051(2) 0.052(3) 0.0250(17) -0.0034(16) 0.0070(16) -0.011(2)
C65 0.067(3) 0.064(3) 0.0308(19) -0.0028(19) 0.0073(19) -0.036(3)
C66 0.050(3) 0.087(4) 0.035(2) 0.000(2) -0.0041(18) -0.038(3)
C67 0.041(2) 0.068(3) 0.037(2) -0.005(2) -0.0035(17) -0.008(2)
C68 0.041(2) 0.047(2) 0.038(2) -0.0092(17) 0.0021(16) -0.0079(19)
C69 0.0268(19) 0.047(2) 0.049(2) -0.0039(18) 0.0031(16) -0.0115(17)
C70 0.067(4) 0.102(5) 0.083(4) -0.044(4) 0.004(3) -0.024(3)
C71 0.053(3) 0.041(2) 0.044(2) -0.0177(18) -0.0009(18) -0.007(2)
C72 0.063(3) 0.053(3) 0.043(2) -0.007(2) -0.001(2) 0.008(2)
C73 0.076(4) 0.043(3) 0.055(3) -0.006(2) 0.022(3) -0.002(2)
C74 0.055(3) 0.049(3) 0.088(4) -0.037(3) 0.013(3) -0.006(2)
C75 0.076(4) 0.053(3) 0.063(3) -0.017(2) -0.028(3) 0.004(3)
C76 0.082(4) 0.048(3) 0.045(2) -0.003(2) -0.006(2) -0.017(3)

loop_
_atom_type_symbol
_atom_type_description
_atom_type_scat_dispersion_real
_atom_type_scat_dispersion_imag
_atom_type_scat_source
C C 0.0033 0.0016 'International Tables Vol C Tables 4.2.6.8 and 6.1.1.4'
H H 0.0000 0.0000 'International Tables Vol C Tables 4.2.6.8 and 6.1.1.4'
N N 0.0061 0.0033 'International Tables Vol C Tables 4.2.6.8 and 6.1.1.4'
Si Si 0.0817 0.0704 'International Tables Vol C Tables 4.2.6.8 and 6.1.1.4'
P P 0.1023 0.0942 'International Tables Vol C Tables 4.2.6.8 and 6.1.1.4'
Cl Cl 0.1484 0.1585 'International Tables Vol C Tables 4.2.6.8 and 6.1.1.4'
Zn Zn 0.2839 1.4301 'International Tables Vol C Tables 4.2.6.8 and 6.1.1.4'

loop_
_geom_angle_atom_site_label_1
_geom_angle_atom_site_label_2
_geom_angle_atom_site_label_3
_geom_angle
N1 Zn1 N2 104.86(10)
N1 Zn1 Cl1 114.47(8)
N2 Zn1 Cl1 114.10(8)
N1 Zn1 Cl2 106.38(8)
N2 Zn1 Cl2 107.45(8)
Cl1 Zn1 Cl2 109.09(4)
N4 Zn2 N3 103.97(10)
N4 Zn2 Cl3 115.73(7)
N3 Zn2 Cl3 113.74(7)
N4 Zn2 Cl4 106.04(8)
N3 Zn2 Cl4 108.50(8)
Cl3 Zn2 Cl4 108.40(4)
N1 P1 C8 114.34(14)
N1 P1 C2 114.49(14)
C8 P1 C2 107.36(14)
N1 P1 C1 110.67(13)
C8 P1 C1 107.86(13)
C2 P1 C1 101.14(14)
N2 P2 C14 116.01(14)
N2 P2 C20 114.36(14)
C14 P2 C20 106.87(14)
N2 P2 C1 110.07(14)
C14 P2 C1 105.08(14)
C20 P2 C1 103.32(14)
N3 P3 C39 115.58(15)
N3 P3 C32 109.69(13)
C39 P3 C32 106.06(15)
N3 P3 C33 113.81(14)
C39 P3 C33 107.53(15)
C32 P3 C33 103.20(14)
N4 P4 C45 114.55(14)
N4 P4 C51 114.96(14)
C45 P4 C51 107.99(14)
N4 P4 C32 110.63(13)
C45 P4 C32 106.44(14)
C51 P4 C32 101.13(14)
N1 Si1 C28 109.55(17)
N1 Si1 C27 109.41(17)
C28 Si1 C27 109.7(2)
N1 Si1 C26 112.69(15)
C28 Si1 C26 107.6(2)
C27 Si1 C26 107.9(2)
N2 Si2 C30 109.67(16)
N2 Si2 C31 112.59(15)
C30 Si2 C31 107.4(2)
N2 Si2 C29 108.34(17)
C30 Si2 C29 111.1(2)
C31 Si2 C29 107.8(2)
N3 Si3 C58 108.16(16)
N3 Si3 C57 109.39(17)
C58 Si3 C57 111.3(2)
N3 Si3 C59 112.39(14)
C58 Si3 C59 108.41(18)
C57 Si3 C59 107.2(2)
N4 Si4 C62 108.68(16)
N4 Si4 C61 109.14(15)
C62 Si4 C61 110.93(18)
N4 Si4 C60 112.03(13)
C62 Si4 C60 108.82(18)
C61 Si4 C60 107.25(16)
P1 N1 Si1 125.22(16)
P1 N1 Zn1 115.30(14)
Si1 N1 Zn1 118.08(13)
P2 N2 Si2 125.28(16)
P2 N2 Zn1 115.76(14)
Si2 N2 Zn1 116.25(12)
P3 N3 Si3 124.71(15)
P3 N3 Zn2 116.06(14)
Si3 N3 Zn2 116.50(12)
P4 N4 Si4 125.63(15)
P4 N4 Zn2 115.57(13)
Si4 N4 Zn2 117.74(12)
P2 C1 P1 119.61(16)
C7 C2 C3 119.6(3)
C7 C2 P1 123.0(2)
C3 C2 P1 117.4(2)
C4 C3 C2 119.7(3)
C3 C4 C5 120.6(3)
C6 C5 C4 119.7(3)
C5 C6 C7 120.3(3)
C6 C7 C2 120.0(3)
C9 C8 C13 119.2(3)
C9 C8 P1 119.8(2)
C13 C8 P1 121.0(2)
C10 C9 C8 120.0(3)
C11 C10 C9 120.5(3)
C12 C11 C10 120.3(3)
C11 C12 C13 120.1(3)
C12 C13 C8 120.0(3)
C19 C14 C15 119.4(3)
C19 C14 P2 120.5(2)
C15 C14 P2 119.7(2)
C16 C15 C14 120.2(3)
C17 C16 C15 119.9(3)
C16 C17 C18 120.4(3)
C19 C18 C17 120.0(3)
C14 C19 C18 120.1(3)
C25 C20 C21 119.2(3)
C25 C20 P2 118.3(2)
C21 C20 P2 122.4(2)
C22 C21 C20 120.3(3)
C23 C22 C21 120.0(3)
C24 C23 C22 120.2(3)
C23 C24 C25 120.4(3)
C24 C25 C20 119.8(3)
P3 C32 P4 119.37(16)
C34 C33 C38 118.8(3)
C34 C33 P3 117.1(2)
C38 C33 P3 124.1(3)
C35 C34 C33 120.6(3)
C34 C35 C36 120.0(3)
C37 C36 C35 120.3(3)
C36 C37 C38 120.6(3)
C37 C38 C33 119.6(3)
C40 C39 C44 119.7(3)
C40 C39 P3 119.9(3)
C44 C39 P3 120.2(3)
C39 C40 C41 120.1(4)
C42 C41 C40 119.8(5)
C41 C42 C43 120.9(4)
C42 C43 C44 120.1(4)
C43 C44 C39 119.4(4)
C50 C45 C46 119.2(3)
C50 C45 P4 121.5(2)
C46 C45 P4 119.2(2)
C47 C46 C45 120.0(3)
C48 C47 C46 120.1(3)
C49 C48 C47 120.3(3)
C48 C49 C50 120.3(3)
C49 C50 C45 120.0(3)
C56 C51 C52 119.5(3)
C56 C51 P4 116.8(2)
C52 C51 P4 123.7(3)
C51 C52 C53 119.2(4)
C54 C53 C52 120.5(4)
C53 C54 C55 120.7(4)
C54 C55 C56 119.6(4)
C55 C56 C51 120.3(4)
C69 C64 C65 117.4(4)
C69 C64 C63 122.0(4)
C65 C64 C63 120.6(4)
C66 C65 C64 119.8(4)
C65 C66 C67 122.3(4)
C68 C67 C66 118.3(4)
C67 C68 C69 119.8(4)
C64 C69 C68 122.3(4)
C72 C71 C76 117.9(5)
C72 C71 C70 120.5(5)
C76 C71 C70 121.5(5)
C71 C72 C73 121.2(5)
C74 C73 C72 120.3(5)
C73 C74 C75 119.9(5)
C74 C75 C76 119.1(5)
C75 C76 C71 121.5(5)
C83 C78 C79 121.6(7)
C83 C78 C77 118.8(9)
C79 C78 C77 119.6(9)
C78 C79 C80 116.3(7)
C79 C80 C81 123.0(7)
C82 C81 C80 117.4(7)
C81 C82 C83 121.1(6)
C78 C83 C82 120.6(6)
C83B C78B C79B 111.4(10)
C83B C78B C77B 113.3(10)
C79B C78B C77B 135.0(11)
C80B C79B C78B 126.7(11)
C81B C80B C79B 116.3(12)
C80B C81B C82B 123.5(13)
C81B C82B C83B 120.4(10)
C82B C83B C78B 121.6(10)

loop_
_geom_bond_atom_site_label_1
_geom_bond_atom_site_label_2
_geom_bond_distance
Zn1 N1 2.055(3)
Zn1 N2 2.061(3)
Zn1 Cl1 2.2370(11)
Zn1 Cl2 2.3019(11)
Zn2 N4 2.046(2)
Zn2 N3 2.064(3)
Zn2 Cl3 2.2375(11)
Zn2 Cl4 2.2909(12)
P1 N1 1.590(3)
P1 C8 1.807(3)
P1 C2 1.812(3)
P1 C1 1.822(3)
P2 N2 1.588(3)
P2 C14 1.806(3)
P2 C20 1.813(3)
P2 C1 1.816(3)
P3 N3 1.587(2)
P3 C39 1.805(3)
P3 C32 1.809(3)
P3 C33 1.813(3)
P4 N4 1.583(2)
P4 C45 1.789(3)
P4 C51 1.809(3)
P4 C32 1.827(3)
Si1 N1 1.748(3)
Si1 C28 1.854(4)
Si1 C27 1.863(4)
Si1 C26 1.868(4)
Si2 N2 1.753(3)
Si2 C30 1.855(4)
Si2 C31 1.861(4)
Si2 C29 1.863(4)
Si3 N3 1.751(3)
Si3 C58 1.855(4)
Si3 C57 1.860(4)
Si3 C59 1.873(4)
Si4 N4 1.755(3)
Si4 C62 1.859(4)
Si4 C61 1.862(4)
Si4 C60 1.877(3)
C2 C7 1.393(4)
C2 C3 1.397(4)
C3 C4 1.385(5)
C4 C5 1.389(5)
C5 C6 1.381(5)
C6 C7 1.391(5)
C8 C9 1.390(4)
C8 C13 1.406(4)
C9 C10 1.389(4)
C10 C11 1.378(5)
C11 C12 1.377(6)
C12 C13 1.390(4)
C14 C19 1.385(4)
C14 C15 1.401(4)
C15 C16 1.385(4)
C16 C17 1.376(5)
C17 C18 1.387(5)
C18 C19 1.387(4)
C20 C25 1.397(4)
C20 C21 1.398(4)
C21 C22 1.388(5)
C22 C23 1.383(5)
C23 C24 1.380(5)
C24 C25 1.391(5)
C33 C34 1.394(5)
C33 C38 1.400(4)
C34 C35 1.380(5)
C35 C36 1.380(5)
C36 C37 1.366(5)
C37 C38 1.390(5)
C39 C40 1.383(5)
C39 C44 1.406(5)
C40 C41 1.394(5)
C41 C42 1.372(7)
C42 C43 1.377(8)
C43 C44 1.390(6)
C45 C50 1.398(4)
C45 C46 1.400(4)
C46 C47 1.387(5)
C47 C48 1.384(5)
C48 C49 1.376(6)
C49 C50 1.386(5)
C51 C56 1.393(5)
C51 C52 1.398(5)
C52 C53 1.401(5)
C53 C54 1.361(7)
C54 C55 1.385(6)
C55 C56 1.386(5)
C63 C64 1.478(7)
C64 C69 1.368(6)
C64 C65 1.409(6)
C65 C66 1.361(7)
C66 C67 1.386(7)
C67 C68 1.365(6)
C68 C69 1.393(6)
C70 C71 1.511(7)
C71 C72 1.363(6)
C71 C76 1.381(7)
C72 C73 1.373(7)
C73 C74 1.361(8)
C74 C75 1.373(8)
C75 C76 1.377(7)
C77 C78 1.457(13)
C78 C83 1.384(11)
C78 C79 1.394(11)
C79 C80 1.407(11)
C80 C81 1.424(10)
C81 C82 1.370(9)
C82 C83 1.388(10)
C77B C78B 1.507(16)
C78B C83B 1.405(15)
C78B C79B 1.438(15)
C79B C80B 1.351(17)
C80B C81B 1.320(19)
C81B C82B 1.339(17)
C82B C83B 1.379(15)

loop_
_geom_torsion_atom_site_label_1
_geom_torsion_atom_site_label_2
_geom_torsion_atom_site_label_3
_geom_torsion_atom_site_label_4
_geom_torsion
C8 P1 N1 Si1 -74.4(2)
C2 P1 N1 Si1 50.1(2)
C1 P1 N1 Si1 163.57(17)
C8 P1 N1 Zn1 119.45(15)
C2 P1 N1 Zn1 -116.08(16)
C1 P1 N1 Zn1 -2.58(19)
C28 Si1 N1 P1 -113.9(2)
C27 Si1 N1 P1 125.8(2)
C26 Si1 N1 P1 5.8(3)
C28 Si1 N1 Zn1 51.9(2)
C27 Si1 N1 Zn1 -68.4(2)
C26 Si1 N1 Zn1 171.62(18)
N2 Zn1 N1 P1 -43.61(17)
Cl1 Zn1 N1 P1 -169.41(11)
Cl2 Zn1 N1 P1 70.05(15)
N2 Zn1 N1 Si1 149.19(14)
Cl1 Zn1 N1 Si1 23.39(17)
Cl2 Zn1 N1 Si1 -97.15(14)
C14 P2 N2 Si2 74.6(2)
C20 P2 N2 Si2 -50.6(2)
C1 P2 N2 Si2 -166.33(16)
C14 P2 N2 Zn1 -124.83(15)
C20 P2 N2 Zn1 110.04(16)
C1 P2 N2 Zn1 -5.73(18)
C30 Si2 N2 P2 -130.9(2)
C31 Si2 N2 P2 -11.4(3)
C29 Si2 N2 P2 107.7(2)
C30 Si2 N2 Zn1 68.6(2)
C31 Si2 N2 Zn1 -171.88(18)
C29 Si2 N2 Zn1 -52.8(2)
N1 Zn1 N2 P2 49.07(17)
Cl1 Zn1 N2 P2 175.10(11)
Cl2 Zn1 N2 P2 -63.84(15)
N1 Zn1 N2 Si2 -148.52(14)
Cl1 Zn1 N2 Si2 -22.50(16)
Cl2 Zn1 N2 Si2 98.57(13)
C39 P3 N3 Si3 -73.3(2)
C32 P3 N3 Si3 166.89(17)
C33 P3 N3 Si3 51.9(2)
C39 P3 N3 Zn2 126.15(16)
C32 P3 N3 Zn2 6.35(19)
C33 P3 N3 Zn2 -108.68(16)
C58 Si3 N3 P3 -107.6(2)
C57 Si3 N3 P3 131.0(2)
C59 Si3 N3 P3 12.0(3)
C58 Si3 N3 Zn2 52.9(2)
C57 Si3 N3 Zn2 -68.6(2)
C59 Si3 N3 Zn2 172.50(18)
N4 Zn2 N3 P3 -50.16(17)
Cl3 Zn2 N3 P3 -176.90(11)
Cl4 Zn2 N3 P3 62.39(16)
N4 Zn2 N3 Si3 147.66(14)
Cl3 Zn2 N3 Si3 20.92(17)
Cl4 Zn2 N3 Si3 -99.80(14)
C45 P4 N4 Si4 73.6(2)
C51 P4 N4 Si4 -52.4(2)
C32 P4 N4 Si4 -166.16(17)
C45 P4 N4 Zn2 -118.56(15)
C51 P4 N4 Zn2 115.48(16)
C32 P4 N4 Zn2 1.73(19)
C62 Si4 N4 P4 113.2(2)
C61 Si4 N4 P4 -125.7(2)
C60 Si4 N4 P4 -7.1(2)
C62 Si4 N4 Zn2 -54.4(2)
C61 Si4 N4 Zn2 66.68(18)
C60 Si4 N4 Zn2 -174.70(16)
N3 Zn2 N4 P4 44.62(17)
Cl3 Zn2 N4 P4 170.10(11)
Cl4 Zn2 N4 P4 -69.69(15)
N3 Zn2 N4 Si4 -146.49(14)
Cl3 Zn2 N4 Si4 -21.01(17)
Cl4 Zn2 N4 Si4 99.20(14)
N2 P2 C1 P1 -53.2(2)
C14 P2 C1 P1 72.43(19)
C20 P2 C1 P1 -175.69(16)
N1 P1 C1 P2 58.6(2)
C8 P1 C1 P2 -67.2(2)
C2 P1 C1 P2 -179.71(16)
N1 P1 C2 C7 -123.8(3)
C8 P1 C2 C7 4.3(3)
C1 P1 C2 C7 117.2(3)
N1 P1 C2 C3 57.7(3)
C8 P1 C2 C3 -174.2(2)
C1 P1 C2 C3 -61.3(3)
C7 C2 C3 C4 -1.1(5)
P1 C2 C3 C4 177.4(3)
C2 C3 C4 C5 0.0(6)
C3 C4 C5 C6 1.7(6)
C4 C5 C6 C7 -2.1(6)
C5 C6 C7 C2 1.0(5)
C3 C2 C7 C6 0.7(5)
P1 C2 C7 C6 -177.8(3)
N1 P1 C8 C9 5.0(3)
C2 P1 C8 C9 -123.2(3)
C1 P1 C8 C9 128.6(3)
N1 P1 C8 C13 -174.2(2)
C2 P1 C8 C13 57.6(3)
C1 P1 C8 C13 -50.6(3)
C13 C8 C9 C10 -1.1(5)
P1 C8 C9 C10 179.6(3)
C8 C9 C10 C11 1.0(5)
C9 C10 C11 C12 0.0(6)
C10 C11 C12 C13 -1.0(6)
C11 C12 C13 C8 0.9(5)
C9 C8 C13 C12 0.2(5)
P1 C8 C13 C12 179.4(3)
N2 P2 C14 C19 6.1(3)
C20 P2 C14 C19 135.0(3)
C1 P2 C14 C19 -115.7(3)
N2 P2 C14 C15 179.2(2)
C20 P2 C14 C15 -51.9(3)
C1 P2 C14 C15 57.4(3)
C19 C14 C15 C16 -0.7(5)
P2 C14 C15 C16 -173.8(2)
C14 C15 C16 C17 0.0(5)
C15 C16 C17 C18 0.2(5)
C16 C17 C18 C19 0.3(5)
C15 C14 C19 C18 1.1(5)
P2 C14 C19 C18 174.2(3)
C17 C18 C19 C14 -0.9(5)
N2 P2 C20 C25 -63.2(3)
C14 P2 C20 C25 167.0(3)
C1 P2 C20 C25 56.4(3)
N2 P2 C20 C21 113.3(3)
C14 P2 C20 C21 -16.6(3)
C1 P2 C20 C21 -127.1(3)
C25 C20 C21 C22 -0.1(5)
P2 C20 C21 C22 -176.6(3)
C20 C21 C22 C23 -0.5(5)
C21 C22 C23 C24 0.6(6)
C22 C23 C24 C25 -0.1(6)
C23 C24 C25 C20 -0.5(5)
C21 C20 C25 C24 0.6(5)
P2 C20 C25 C24 177.2(3)
N3 P3 C32 P4 52.9(2)
C39 P3 C32 P4 -72.6(2)
C33 P3 C32 P4 174.53(17)
N4 P4 C32 P3 -58.5(2)
C45 P4 C32 P3 66.6(2)
C51 P4 C32 P3 179.29(17)
N3 P3 C33 C34 54.9(3)
C39 P3 C33 C34 -175.7(3)
C32 P3 C33 C34 -63.9(3)
N3 P3 C33 C38 -123.7(3)
C39 P3 C33 C38 5.7(3)
C32 P3 C33 C38 117.5(3)
C38 C33 C34 C35 -1.4(5)
P3 C33 C34 C35 179.9(3)
C33 C34 C35 C36 0.5(5)
C34 C35 C36 C37 0.7(6)
C35 C36 C37 C38 -0.9(6)
C36 C37 C38 C33 -0.1(6)
C34 C33 C38 C37 1.2(5)
P3 C33 C38 C37 179.8(3)
N3 P3 C39 C40 -4.7(3)
C32 P3 C39 C40 117.1(3)
C33 P3 C39 C40 -133.0(3)
N3 P3 C39 C44 179.9(3)
C32 P3 C39 C44 -58.3(3)
C33 P3 C39 C44 51.5(3)
C44 C39 C40 C41 -1.0(5)
P3 C39 C40 C41 -176.5(3)
C39 C40 C41 C42 -0.3(6)
C40 C41 C42 C43 1.7(7)
C41 C42 C43 C44 -1.9(7)
C42 C43 C44 C39 0.5(6)
C40 C39 C44 C43 0.9(5)
P3 C39 C44 C43 176.3(3)
N4 P4 C45 C50 178.6(2)
C51 P4 C45 C50 -51.9(3)
C32 P4 C45 C50 56.0(3)
N4 P4 C45 C46 2.1(3)
C51 P4 C45 C46 131.6(2)
C32 P4 C45 C46 -120.5(2)
C50 C45 C46 C47 1.5(5)
P4 C45 C46 C47 178.1(3)
C45 C46 C47 C48 -0.4(5)
C46 C47 C48 C49 -1.4(6)
C47 C48 C49 C50 2.2(6)
C48 C49 C50 C45 -1.1(5)
C46 C45 C50 C49 -0.7(5)
P4 C45 C50 C49 -177.3(3)
N4 P4 C51 C56 -58.9(3)
C45 P4 C51 C56 171.8(2)
C32 P4 C51 C56 60.3(3)
N4 P4 C51 C52 122.2(3)
C45 P4 C51 C52 -7.1(3)
C32 P4 C51 C52 -118.6(3)
C56 C51 C52 C53 -2.7(5)
P4 C51 C52 C53 176.2(3)
C51 C52 C53 C54 -0.2(6)
C52 C53 C54 C55 3.1(6)
C53 C54 C55 C56 -3.0(6)
C54 C55 C56 C51 0.1(6)
C52 C51 C56 C55 2.8(5)
P4 C51 C56 C55 -176.2(3)
C69 C64 C65 C66 2.0(6)
C63 C64 C65 C66 -176.2(4)
C64 C65 C66 C67 -1.8(6)
C65 C66 C67 C68 0.4(6)
C66 C67 C68 C69 0.8(6)
C65 C64 C69 C68 -0.8(6)
C63 C64 C69 C68 177.4(4)
C67 C68 C69 C64 -0.6(6)
C76 C71 C72 C73 1.8(6)
C70 C71 C72 C73 -175.9(4)
C71 C72 C73 C74 -0.6(7)
C72 C73 C74 C75 -0.9(7)
C73 C74 C75 C76 1.1(7)
C74 C75 C76 C71 0.2(7)
C72 C71 C76 C75 -1.6(7)
C70 C71 C76 C75 176.1(5)
C83 C78 C79 C80 2.8(11)
C77 C78 C79 C80 -173.8(8)
C78 C79 C80 C81 -0.5(11)
C79 C80 C81 C82 -1.7(10)
C80 C81 C82 C83 1.8(10)
C79 C78 C83 C82 -2.8(11)
C77 C78 C83 C82 173.9(8)
C81 C82 C83 C78 0.4(10)
C83B C78B C79B C80B 1.8(17)
C77B C78B C79B C80B -171.4(13)
C78B C79B C80B C81B -1.9(19)
C79B C80B C81B C82B -0.4(18)
C80B C81B C82B C83B 2.5(18)
C81B C82B C83B C78B -2.4(16)
C79B C78B C83B C82B 0.4(15)
C77B C78B C83B C82B 175.2(10)
